data_7154852
loop_
_publ_author_name
'Lloyd, Matthew G.'
'D'Acunto, Mariantonietta'
'Taylor, Richard J. K.'
'Unsworth, William P.'

_publ_section_title
;
 A selective C-H insertion/olefination protocol for the synthesis of
 \a-methylene-\g-butyrolactone natural products.
;
_journal_issue 5
_journal_name_full 'Organic &amp; biomolecular chemistry'
_journal_page_first 1641
_journal_page_last 1645
_journal_paper_doi 10.1039/c5ob02579f
_journal_volume 14
_journal_year 2016
_chemical_formula_moiety 'C15 H20 O2'
_chemical_formula_sum 'C15 H20 O2'
_chemical_formula_weight 232.31
_chemical_melting_point 340.0(10)
_chemical_name_systematic (3aRS,5aRS,9aRS,9bRS)-5a-methyl-3,9-dimethylenedecahydronaphtho[1,2-b]furan-2(9bH)-one
_space_group_crystal_system monoclinic
_space_group_IT_number 14
_space_group_name_Hall '-P 2yn'
_space_group_name_H-M_alt 'P 1 21/n 1'
_symmetry_space_group_name_Hall '-P 2yn'
_symmetry_space_group_name_H-M 'P 1 21/n 1'
_atom_sites_solution_hydrogens geom
_atom_sites_solution_primary direct
_audit_creation_date 2015-03-02
_audit_creation_method
;
Olex2 1.2
(compiled 2015.01.26 svn.r3150 for OlexSys, GUI svn.r4998)
;
_audit_update_record
;
2015-08-28 deposited with the CCDC.
2015-12-16 downloaded from the CCDC.
;
_cell_angle_alpha 90
_cell_angle_beta 95.654(2)
_cell_angle_gamma 90
_cell_formula_units_Z 8
_cell_length_a 6.95182(16)
_cell_length_b 12.2280(3)
_cell_length_c 30.5046(6)
_cell_measurement_reflns_used 953
_cell_measurement_temperature 110.05(10)
_cell_measurement_theta_max 44.2870
_cell_measurement_theta_min 5.6660
_cell_volume 2580.48(10)
_computing_cell_refinement
;
CrysAlisPro, Agilent Technologies,
Version 1.171.37.35 (release 13-08-2014 CrysAlis171 .NET)
(compiled Aug 13 2014,18:06:01)
;
_computing_data_collection
;
CrysAlisPro, Agilent Technologies,
Version 1.171.37.35 (release 13-08-2014 CrysAlis171 .NET)
(compiled Aug 13 2014,18:06:01)
;
_computing_data_reduction
;
CrysAlisPro, Agilent Technologies,
Version 1.171.37.35 (release 13-08-2014 CrysAlis171 .NET)
(compiled Aug 13 2014,18:06:01)
;
_computing_molecular_graphics 'Olex2 (Dolomanov et al., 2009)'
_computing_publication_material 'Olex2 (Dolomanov et al., 2009)'
_computing_structure_refinement 'ShelXL (Sheldrick, 2008)'
_computing_structure_solution 'ShelXS (Sheldrick, 2008)'
_diffrn_ambient_environment N~2~
_diffrn_ambient_temperature 110.05(10)
_diffrn_detector 'CCD plate'
_diffrn_detector_area_resol_mean 16.1450
_diffrn_detector_type Eos
_diffrn_measured_fraction_theta_full 0.998
_diffrn_measured_fraction_theta_max 0.998
_diffrn_measurement_details
;
  1 omega  -10.00   17.00   1.0000    4.0000
omega____ theta____ kappa____ phi______ frames
    -        0.0000   57.0000   30.0000 27

  2 omega  -15.00   20.00   1.0000    4.0000
omega____ theta____ kappa____ phi______ frames
    -        0.0000   57.0000  120.0000 35

  3 omega   23.00   61.00   1.0000    4.0000
omega____ theta____ kappa____ phi______ frames
    -        0.0000   57.0000  120.0000 38

  4 omega   34.00   68.00   1.0000    4.0000
omega____ theta____ kappa____ phi______ frames
    -        0.0000   57.0000   30.0000 34

  5 omega   33.00  113.00   1.0000   16.0000
omega____ theta____ kappa____ phi______ frames
    -       54.0000   57.0000  -60.0000 80

  6 omega    2.00   52.00   1.0000   16.0000
omega____ theta____ kappa____ phi______ frames
    -       54.0000  -99.0000 -120.0000 50
;
_diffrn_measurement_device 'four-circle diffractometer'
_diffrn_measurement_device_type 'SuperNova, Dual, Cu at zero, Eos'
_diffrn_measurement_method '\w scans'
_diffrn_orient_matrix_UB_11 0.2164933000
_diffrn_orient_matrix_UB_12 0.0277695000
_diffrn_orient_matrix_UB_13 0.0010276000
_diffrn_orient_matrix_UB_21 -0.0270093000
_diffrn_orient_matrix_UB_22 0.0243795000
_diffrn_orient_matrix_UB_23 -0.0497705000
_diffrn_orient_matrix_UB_31 -0.0446484000
_diffrn_orient_matrix_UB_32 0.1204183000
_diffrn_orient_matrix_UB_33 0.0098411000
_diffrn_radiation_monochromator mirror
_diffrn_radiation_probe x-ray
_diffrn_radiation_type CuK\a
_diffrn_radiation_wavelength 1.54184
_diffrn_reflns_av_R_equivalents 0.0192
_diffrn_reflns_av_unetI/netI 0.0302
_diffrn_reflns_laue_measured_fraction_full 0.998
_diffrn_reflns_laue_measured_fraction_max 0.998
_diffrn_reflns_limit_h_max 7
_diffrn_reflns_limit_h_min -8
_diffrn_reflns_limit_k_max 14
_diffrn_reflns_limit_k_min -10
_diffrn_reflns_limit_l_max 36
_diffrn_reflns_limit_l_min -32
_diffrn_reflns_number 8613
_diffrn_reflns_point_group_measured_fraction_full 0.998
_diffrn_reflns_point_group_measured_fraction_max 0.998
_diffrn_reflns_theta_full 67.072
_diffrn_reflns_theta_max 67.072
_diffrn_reflns_theta_min 3.897
_diffrn_source 'sealed X-ray tube'
_diffrn_source_type 'SuperNova (Cu) X-ray Source'
_exptl_absorpt_coefficient_mu 0.611
_exptl_absorpt_correction_T_max 1.00000
_exptl_absorpt_correction_T_min 0.75311
_exptl_absorpt_correction_type multi-scan
_exptl_absorpt_process_details
;
CrysAlisPro, Agilent Technologies,
Version 1.171.37.35 (release 13-08-2014 CrysAlis171 .NET)
(compiled Aug 13 2014,18:06:01)
Empirical absorption correction using spherical harmonics,
 implemented in SCALE3 ABSPACK scaling algorithm.
;
_exptl_crystal_colour 'clear colourless'
_exptl_crystal_colour_lustre clear
_exptl_crystal_colour_primary colourless
_exptl_crystal_density_diffrn 1.196
_exptl_crystal_description plate
_exptl_crystal_F_000 1008
_exptl_crystal_recrystallization_method 'Re-crystallisation from solvent: chloroform/diethyl ether'
_exptl_crystal_size_max 0.1215
_exptl_crystal_size_mid 0.081
_exptl_crystal_size_min 0.0366
_refine_diff_density_max 0.351
_refine_diff_density_min -0.210
_refine_diff_density_rms 0.046
_refine_ls_extinction_method none
_refine_ls_goodness_of_fit_ref 1.039
_refine_ls_hydrogen_treatment constr
_refine_ls_matrix_type full
_refine_ls_number_parameters 309
_refine_ls_number_reflns 4600
_refine_ls_number_restraints 0
_refine_ls_restrained_S_all 1.039
_refine_ls_R_factor_all 0.0633
_refine_ls_R_factor_gt 0.0487
_refine_ls_shift/su_max 0.000
_refine_ls_shift/su_mean 0.000
_refine_ls_structure_factor_coef Fsqd
_refine_ls_weighting_details 'w=1/[\s^2^(Fo^2^)+(0.0797P)^2^+0.4903P] where P=(Fo^2^+2Fc^2^)/3'
_refine_ls_weighting_scheme calc
_refine_ls_wR_factor_gt 0.1285
_refine_ls_wR_factor_ref 0.1362
_reflns_Friedel_coverage 0.000
_reflns_number_gt 3624
_reflns_number_total 4600
_reflns_threshold_expression 'I > 2\s(I)'
_cod_data_source_file c5ob02579f2.cif
_cod_data_source_block rjkt1506
_cod_depositor_comments
;
The following automatic conversions were performed:

'_chemical_melting_point' value '339-341' was changed to '340.0(10)'
- the average value was taken and precision was estimated.

Automatic conversion script
Id: cif_fix_values 4268 2015-11-12 08:31:59Z antanas 

 Adding full bibliography for 7154852--7154854.cif.
;
_cod_original_cell_volume 2580.47(10)
_cod_database_code 7154852
_shelxl_version_number 2013-4
_chemical_oxdiff_formula 'C16 H20 O2'
_chemical_oxdiff_usercomment 'Matthew MGL/06/58-P1'
_shelx_space_group_comment
;
The symmetry employed for this shelxl refinement is uniquely defined
by the following loop, which should always be used as a source of
symmetry information in preference to the above space-group names.
They are only intended as comments.
;
_reflns_odcompleteness_completeness 27.66
_reflns_odcompleteness_iscentric 1
_reflns_odcompleteness_theta 66.97
_olex2_refinement_description
;
1. Fixed Uiso
 At 1.2 times of:
  All C(H) groups, All C(H,H) groups
 At 1.5 times of:
  All C(H,H,H) groups
2.a Ternary CH refined with riding coordinates:
 C3(H3), C4(H4), C5(H5), C18(H18), C19(H19), C20(H20)
2.b Secondary CH2 refined with riding coordinates:
 C7(H7A,H7B), C8(H8A,H8B), C9(H9A,H9B), C11(H11A,H11B), C12(H12A,H12B),
 C22(H22A,H22B), C23(H23A,H23B), C24(H24A,H24B), C26(H26A,H26B), C27(H27A,H27B)
2.c X=CH2 refined with riding coordinates:
 C13(H13A,H13B), C14(H14A,H14B), C28(H28A,H28B), C29(H29A,H29B)
2.d Idealised Me refined as rotating group:
 C15(H15A,H15B,H15C), C30(H30A,H30B,H30C)
;
_olex2_date_sample_data_collection 2015-02-10
_olex2_submission_special_instructions 'No special instructions were received'

loop_
_space_group_symop_operation_xyz
'x, y, z'
'-x+1/2, y+1/2, -z+1/2'
'-x, -y, -z'
'x-1/2, -y-1/2, z-1/2'

loop_
_atom_site_label
_atom_site_type_symbol
_atom_site_fract_x
_atom_site_fract_y
_atom_site_fract_z
_atom_site_U_iso_or_equiv
_atom_site_adp_type
_atom_site_occupancy
_atom_site_site_symmetry_order
_atom_site_calc_flag
_atom_site_refinement_flags_posn
C1 C 0.2910(2) 0.73251(15) 0.42623(6) 0.0242(4) Uani 1 1 d .
C2 C 0.2508(2) 0.83059(15) 0.45291(6) 0.0248(4) Uani 1 1 d .
C3 C 0.2254(3) 0.92274(15) 0.42078(5) 0.0241(4) Uani 1 1 d .
H3 H 0.0915 0.9213 0.4073 0.029 Uiso 1 1 calc R
C4 C 0.3545(2) 0.88438(14) 0.38673(5) 0.0208(4) Uani 1 1 d .
H4 H 0.4889 0.9000 0.3977 0.025 Uiso 1 1 calc R
C5 C 0.3102(2) 0.94215(14) 0.34286(5) 0.0210(4) Uani 1 1 d .
H5 H 0.1727 0.9321 0.3332 0.025 Uiso 1 1 calc R
C6 C 0.4266(3) 0.89982(15) 0.30717(6) 0.0284(4) Uani 1 1 d .
C7 C 0.6402(3) 0.91942(19) 0.31475(7) 0.0394(5) Uani 1 1 d .
H7A H 0.7014 0.8957 0.2891 0.047 Uiso 1 1 calc R
H7B H 0.6938 0.8769 0.3399 0.047 Uiso 1 1 calc R
C8 C 0.6824(3) 1.0408(2) 0.32320(7) 0.0423(5) Uani 1 1 d .
H8A H 0.8196 1.0503 0.3317 0.051 Uiso 1 1 calc R
H8B H 0.6495 1.0814 0.2962 0.051 Uiso 1 1 calc R
C9 C 0.5686(3) 1.08679(17) 0.35941(7) 0.0358(5) Uani 1 1 d .
H9A H 0.5920 1.1649 0.3618 0.043 Uiso 1 1 calc R
H9B H 0.6165 1.0537 0.3873 0.043 Uiso 1 1 calc R
C10 C 0.3482(3) 1.06698(14) 0.35140(6) 0.0257(4) Uani 1 1 d .
C11 C 0.2452(3) 1.10833(16) 0.39081(6) 0.0333(4) Uani 1 1 d .
H11A H 0.2887 1.1823 0.3976 0.040 Uiso 1 1 calc R
H11B H 0.1076 1.1118 0.3818 0.040 Uiso 1 1 calc R
C12 C 0.2759(3) 1.03981(15) 0.43320(6) 0.0326(4) Uani 1 1 d .
H12A H 0.4093 1.0447 0.4458 0.039 Uiso 1 1 calc R
H12B H 0.1934 1.0662 0.4548 0.039 Uiso 1 1 calc R
C13 C 0.2452(3) 0.82866(17) 0.49623(6) 0.0324(4) Uani 1 1 d .
H13A H 0.2671 0.7635 0.5117 0.039 Uiso 1 1 calc R
H13B H 0.2194 0.8924 0.5112 0.039 Uiso 1 1 calc R
C14 C 0.3428(3) 0.85232(17) 0.27120(6) 0.0385(5) Uani 1 1 d .
H14A H 0.4171 0.8294 0.2492 0.046 Uiso 1 1 calc R
H14B H 0.2097 0.8419 0.2680 0.046 Uiso 1 1 calc R
C15 C 0.2660(3) 1.13147(15) 0.31056(6) 0.0294(4) Uani 1 1 d .
H15A H 0.3254 1.1064 0.2853 0.044 Uiso 1 1 calc GR
H15B H 0.2926 1.2079 0.3150 0.044 Uiso 1 1 calc GR
H15C H 0.1289 1.1204 0.3058 0.044 Uiso 1 1 calc GR
O1 O 0.32832(17) 0.76564(10) 0.38530(4) 0.0236(3) Uani 1 1 d .
O2 O 0.29146(18) 0.63695(10) 0.43600(4) 0.0291(3) Uani 1 1 d .
C16 C 0.7865(2) 0.77681(15) 0.44827(5) 0.0225(4) Uani 1 1 d .
C17 C 0.7663(2) 0.67687(15) 0.47534(6) 0.0251(4) Uani 1 1 d .
C18 C 0.8221(3) 0.58328(15) 0.44789(5) 0.0256(4) Uani 1 1 d .
H18 H 0.9629 0.5751 0.4524 0.031 Uiso 1 1 calc R
C19 C 0.7699(2) 0.62959(14) 0.40216(5) 0.0209(4) Uani 1 1 d .
H19 H 0.6297 0.6233 0.3953 0.025 Uiso 1 1 calc R
C20 C 0.8657(3) 0.56952(14) 0.36705(6) 0.0251(4) Uani 1 1 d .
H20 H 1.0057 0.5703 0.3750 0.030 Uiso 1 1 calc R
C21 C 0.8244(3) 0.61958(15) 0.32185(6) 0.0285(4) Uani 1 1 d .
C22 C 0.6171(3) 0.61166(17) 0.30240(6) 0.0356(5) Uani 1 1 d .
H22A H 0.6061 0.6395 0.2725 0.043 Uiso 1 1 calc R
H22B H 0.5367 0.6565 0.3194 0.043 Uiso 1 1 calc R
C23 C 0.5450(3) 0.49333(18) 0.30214(7) 0.0398(5) Uani 1 1 d .
H23A H 0.4075 0.4919 0.2928 0.048 Uiso 1 1 calc R
H23B H 0.6104 0.4512 0.2811 0.048 Uiso 1 1 calc R
C24 C 0.5815(3) 0.44084(16) 0.34767(7) 0.0359(5) Uani 1 1 d .
H24A H 0.5436 0.3645 0.3455 0.043 Uiso 1 1 calc R
H24B H 0.5004 0.4765 0.3675 0.043 Uiso 1 1 calc R
C25 C 0.7935(3) 0.44773(15) 0.36754(6) 0.0293(4) Uani 1 1 d .
C26 C 0.8137(3) 0.40052(17) 0.41495(7) 0.0375(5) Uani 1 1 d .
H26A H 0.7494 0.3300 0.4143 0.045 Uiso 1 1 calc R
H26B H 0.9497 0.3879 0.4238 0.045 Uiso 1 1 calc R
C27 C 0.7325(3) 0.47079(16) 0.45000(6) 0.0328(4) Uani 1 1 d .
H27A H 0.5929 0.4756 0.4445 0.039 Uiso 1 1 calc R
H27B H 0.7642 0.4390 0.4789 0.039 Uiso 1 1 calc R
C28 C 0.7080(3) 0.67830(19) 0.51541(6) 0.0346(5) Uani 1 1 d .
H28A H 0.6770 0.7443 0.5281 0.041 Uiso 1 1 calc R
H28B H 0.6980 0.6133 0.5308 0.041 Uiso 1 1 calc R
C29 C 0.9614(3) 0.66601(19) 0.30133(6) 0.0412(5) Uani 1 1 d .
H29A H 0.9320 0.6959 0.2734 0.049 Uiso 1 1 calc R
H29B H 1.0873 0.6689 0.3148 0.049 Uiso 1 1 calc R
C30 C 0.9223(3) 0.37906(19) 0.34016(8) 0.0452(5) Uani 1 1 d .
H30A H 0.9133 0.4065 0.3105 0.068 Uiso 1 1 calc GR
H30B H 0.8803 0.3043 0.3399 0.068 Uiso 1 1 calc GR
H30C H 1.0539 0.3834 0.3529 0.068 Uiso 1 1 calc GR
O3 O 0.81813(17) 0.74590(10) 0.40653(4) 0.0222(3) Uani 1 1 d .
O4 O 0.77756(18) 0.87177(11) 0.45831(4) 0.0292(3) Uani 1 1 d .

loop_
_atom_site_aniso_label
_atom_site_aniso_U_11
_atom_site_aniso_U_22
_atom_site_aniso_U_33
_atom_site_aniso_U_23
_atom_site_aniso_U_13
_atom_site_aniso_U_12
C1 0.0150(8) 0.0288(10) 0.0283(9) 0.0075(7) -0.0013(6) -0.0053(7)
C2 0.0197(8) 0.0302(10) 0.0245(8) 0.0053(7) 0.0025(7) -0.0038(7)
C3 0.0249(9) 0.0260(9) 0.0212(8) 0.0026(7) 0.0013(7) -0.0001(7)
C4 0.0215(8) 0.0191(8) 0.0216(8) 0.0039(7) 0.0011(6) -0.0042(6)
C5 0.0215(8) 0.0203(9) 0.0210(8) 0.0039(7) 0.0011(6) -0.0011(6)
C6 0.0362(10) 0.0240(9) 0.0260(8) 0.0113(7) 0.0083(7) 0.0052(8)
C7 0.0347(11) 0.0479(13) 0.0379(10) 0.0177(10) 0.0157(9) 0.0103(9)
C8 0.0255(10) 0.0564(14) 0.0448(11) 0.0234(11) 0.0023(9) -0.0064(9)
C9 0.0377(11) 0.0294(10) 0.0380(10) 0.0144(9) -0.0077(8) -0.0132(8)
C10 0.0310(9) 0.0210(9) 0.0244(8) 0.0042(7) -0.0016(7) -0.0023(7)
C11 0.0514(12) 0.0214(9) 0.0266(9) -0.0006(7) 0.0009(8) 0.0020(8)
C12 0.0508(12) 0.0251(10) 0.0220(8) -0.0019(8) 0.0034(8) -0.0011(9)
C13 0.0341(10) 0.0372(11) 0.0259(9) 0.0071(8) 0.0036(8) -0.0035(8)
C14 0.0590(14) 0.0335(11) 0.0246(9) 0.0035(8) 0.0120(9) 0.0059(10)
C15 0.0349(10) 0.0242(9) 0.0285(9) 0.0065(7) 0.0003(8) 0.0005(8)
O1 0.0269(6) 0.0199(6) 0.0245(6) 0.0044(5) 0.0047(5) -0.0026(5)
O2 0.0267(7) 0.0253(7) 0.0346(7) 0.0116(6) -0.0006(5) -0.0052(5)
C16 0.0176(8) 0.0293(10) 0.0204(8) -0.0030(7) 0.0004(6) -0.0012(7)
C17 0.0193(8) 0.0342(10) 0.0219(8) 0.0001(7) 0.0015(6) -0.0048(7)
C18 0.0236(9) 0.0311(10) 0.0220(8) 0.0037(7) 0.0014(7) -0.0029(7)
C19 0.0239(8) 0.0181(9) 0.0203(8) -0.0002(6) 0.0002(6) -0.0047(6)
C20 0.0255(9) 0.0251(9) 0.0251(8) -0.0015(7) 0.0043(7) -0.0010(7)
C21 0.0410(10) 0.0246(9) 0.0204(8) -0.0053(7) 0.0049(7) -0.0015(8)
C22 0.0468(12) 0.0346(11) 0.0240(8) -0.0027(8) -0.0036(8) 0.0017(9)
C23 0.0422(12) 0.0370(12) 0.0376(10) -0.0101(9) -0.0086(9) -0.0019(9)
C24 0.0389(11) 0.0262(10) 0.0413(11) -0.0056(8) -0.0030(9) -0.0065(8)
C25 0.0360(10) 0.0215(9) 0.0302(9) -0.0020(7) 0.0016(8) 0.0023(8)
C26 0.0462(12) 0.0252(10) 0.0399(11) 0.0054(9) -0.0014(9) -0.0006(9)
C27 0.0397(11) 0.0294(10) 0.0286(9) 0.0088(8) 0.0011(8) -0.0073(8)
C28 0.0321(10) 0.0490(13) 0.0228(8) -0.0018(8) 0.0036(7) -0.0133(9)
C29 0.0545(13) 0.0459(13) 0.0248(9) -0.0048(9) 0.0112(9) -0.0072(10)
C30 0.0534(14) 0.0331(12) 0.0490(12) -0.0086(10) 0.0054(11) 0.0112(10)
O3 0.0262(6) 0.0218(6) 0.0186(5) 0.0005(5) 0.0021(5) -0.0026(5)
O4 0.0298(7) 0.0295(7) 0.0278(6) -0.0068(5) 0.0012(5) 0.0011(5)

loop_
_atom_type_symbol
_atom_type_description
_atom_type_scat_dispersion_real
_atom_type_scat_dispersion_imag
_atom_type_scat_source
C C 0.0181 0.0091 'International Tables Vol C Tables 4.2.6.8 and 6.1.1.4'
H H 0.0000 0.0000 'International Tables Vol C Tables 4.2.6.8 and 6.1.1.4'
O O 0.0492 0.0322 'International Tables Vol C Tables 4.2.6.8 and 6.1.1.4'

loop_
_exptl_crystal_face_index_h
_exptl_crystal_face_index_k
_exptl_crystal_face_index_l
_exptl_crystal_face_perp_dist
_exptl_oxdiff_crystal_face_indexfrac_h
_exptl_oxdiff_crystal_face_indexfrac_k
_exptl_oxdiff_crystal_face_indexfrac_l
_exptl_oxdiff_crystal_face_x
_exptl_oxdiff_crystal_face_y
_exptl_oxdiff_crystal_face_z
0 0 1 0.0183 -0.0000 -0.0008 1.0001 0.0010 -0.0498 0.0097
0 0 -1 0.0183 0.0000 0.0008 -1.0001 -0.0010 0.0498 -0.0097
0 1 0 0.0405 0.0005 1.0003 0.0006 0.0278 0.0243 0.1205
0 -1 0 0.0405 -0.0005 -1.0003 -0.0006 -0.0278 -0.0243 -0.1205
-4 -1 3 0.0727 -4.0015 -1.0029 2.9857 -0.8913 -0.0663 0.0866
1 0 -1 0.0388 1.0003 0.0009 -0.9966 0.2156 0.0230 -0.0542
1 -1 -1 0.0523 0.9998 -0.9994 -0.9972 0.1878 -0.0013 -0.1747
-1 -2 0 0.0525 -1.0013 -2.0006 -0.0047 -0.2723 -0.0217 -0.1964
1 2 0 0.0337 1.0013 2.0006 0.0047 0.2723 0.0217 0.1964
-3 3 5 0.0800 -2.9993 2.9966 4.9917 -0.5614 -0.0957 0.5433

loop_
_geom_angle_atom_site_label_1
_geom_angle_atom_site_label_2
_geom_angle_atom_site_label_3
_geom_angle
O1 C1 C2 108.90(14)
O2 C1 C2 129.84(16)
O2 C1 O1 121.25(17)
C1 C2 C3 105.39(14)
C13 C2 C1 123.70(17)
C13 C2 C3 130.90(18)
C2 C3 H3 108.0
C2 C3 C4 100.19(14)
C2 C3 C12 122.69(15)
C4 C3 H3 108.0
C4 C3 C12 109.06(15)
C12 C3 H3 108.0
C3 C4 H4 108.4
C3 C4 C5 112.23(14)
C5 C4 H4 108.4
O1 C4 C3 104.34(13)
O1 C4 H4 108.4
O1 C4 C5 114.94(13)
C4 C5 H5 108.4
C4 C5 C10 106.88(14)
C6 C5 C4 113.53(14)
C6 C5 H5 108.4
C6 C5 C10 111.11(14)
C10 C5 H5 108.4
C7 C6 C5 115.28(17)
C14 C6 C5 121.59(18)
C14 C6 C7 123.09(19)
C6 C7 H7A 109.5
C6 C7 H7B 109.5
C6 C7 C8 110.61(17)
H7A C7 H7B 108.1
C8 C7 H7A 109.5
C8 C7 H7B 109.5
C7 C8 H8A 109.2
C7 C8 H8B 109.2
H8A C8 H8B 107.9
C9 C8 C7 112.00(16)
C9 C8 H8A 109.2
C9 C8 H8B 109.2
C8 C9 H9A 108.8
C8 C9 H9B 108.8
C8 C9 C10 113.81(17)
H9A C9 H9B 107.7
C10 C9 H9A 108.8
C10 C9 H9B 108.8
C9 C10 C5 109.10(15)
C11 C10 C5 111.42(15)
C11 C10 C9 110.73(16)
C15 C10 C5 108.78(14)
C15 C10 C9 109.33(15)
C15 C10 C11 107.44(15)
C10 C11 H11A 108.3
C10 C11 H11B 108.3
H11A C11 H11B 107.4
C12 C11 C10 116.08(16)
C12 C11 H11A 108.3
C12 C11 H11B 108.3
C3 C12 C11 107.17(15)
C3 C12 H12A 110.3
C3 C12 H12B 110.3
C11 C12 H12A 110.3
C11 C12 H12B 110.3
H12A C12 H12B 108.5
C2 C13 H13A 120.0
C2 C13 H13B 120.0
H13A C13 H13B 120.0
C6 C14 H14A 120.0
C6 C14 H14B 120.0
H14A C14 H14B 120.0
C10 C15 H15A 109.5
C10 C15 H15B 109.5
C10 C15 H15C 109.5
H15A C15 H15B 109.5
H15A C15 H15C 109.5
H15B C15 H15C 109.5
C1 O1 C4 107.59(13)
O3 C16 C17 108.79(15)
O4 C16 C17 129.82(16)
O4 C16 O3 121.39(16)
C16 C17 C18 105.93(14)
C28 C17 C16 123.68(18)
C28 C17 C18 130.38(19)
C17 C18 H18 108.1
C17 C18 C19 100.26(14)
C17 C18 C27 122.85(16)
C19 C18 H18 108.1
C27 C18 H18 108.1
C27 C18 C19 108.45(14)
C18 C19 H19 108.0
C20 C19 C18 112.94(15)
C20 C19 H19 108.0
O3 C19 C18 104.32(13)
O3 C19 H19 108.0
O3 C19 C20 115.15(14)
C19 C20 H20 108.5
C19 C20 C21 113.20(15)
C19 C20 C25 106.95(14)
C21 C20 H20 108.5
C21 C20 C25 111.14(15)
C25 C20 H20 108.5
C22 C21 C20 114.96(16)
C29 C21 C20 121.79(19)
C29 C21 C22 123.25(18)
C21 C22 H22A 109.4
C21 C22 H22B 109.4
C21 C22 C23 111.27(17)
H22A C22 H22B 108.0
C23 C22 H22A 109.4
C23 C22 H22B 109.4
C22 C23 H23A 109.3
C22 C23 H23B 109.3
H23A C23 H23B 108.0
C24 C23 C22 111.54(16)
C24 C23 H23A 109.3
C24 C23 H23B 109.3
C23 C24 H24A 108.8
C23 C24 H24B 108.8
C23 C24 C25 113.69(17)
H24A C24 H24B 107.7
C25 C24 H24A 108.8
C25 C24 H24B 108.8
C24 C25 C20 109.99(15)
C24 C25 C26 109.98(17)
C26 C25 C20 111.23(15)
C30 C25 C20 108.05(17)
C30 C25 C24 110.07(17)
C30 C25 C26 107.47(17)
C25 C26 H26A 108.3
C25 C26 H26B 108.3
H26A C26 H26B 107.4
C27 C26 C25 116.05(16)
C27 C26 H26A 108.3
C27 C26 H26B 108.3
C18 C27 C26 107.48(16)
C18 C27 H27A 110.2
C18 C27 H27B 110.2
C26 C27 H27A 110.2
C26 C27 H27B 110.2
H27A C27 H27B 108.5
C17 C28 H28A 120.0
C17 C28 H28B 120.0
H28A C28 H28B 120.0
C21 C29 H29A 120.0
C21 C29 H29B 120.0
H29A C29 H29B 120.0
C25 C30 H30A 109.5
C25 C30 H30B 109.5
C25 C30 H30C 109.5
H30A C30 H30B 109.5
H30A C30 H30C 109.5
H30B C30 H30C 109.5
C16 O3 C19 107.28(12)

loop_
_geom_bond_atom_site_label_1
_geom_bond_atom_site_label_2
_geom_bond_distance
C1 C2 1.491(3)
C1 O1 1.362(2)
C1 O2 1.206(2)
C2 C3 1.492(2)
C2 C13 1.326(3)
C3 H3 0.9800
C3 C4 1.513(2)
C3 C12 1.513(3)
C4 H4 0.9800
C4 C5 1.518(2)
C4 O1 1.463(2)
C5 H5 0.9800
C5 C6 1.511(2)
C5 C10 1.567(2)
C6 C7 1.499(3)
C6 C14 1.325(3)
C7 H7A 0.9700
C7 H7B 0.9700
C7 C8 1.529(3)
C8 H8A 0.9700
C8 H8B 0.9700
C8 C9 1.528(3)
C9 H9A 0.9700
C9 H9B 0.9700
C9 C10 1.547(3)
C10 C11 1.544(3)
C10 C15 1.536(2)
C11 H11A 0.9700
C11 H11B 0.9700
C11 C12 1.538(2)
C12 H12A 0.9700
C12 H12B 0.9700
C13 H13A 0.9300
C13 H13B 0.9300
C14 H14A 0.9300
C14 H14B 0.9300
C15 H15A 0.9600
C15 H15B 0.9600
C15 H15C 0.9600
C16 C17 1.489(3)
C16 O3 1.367(2)
C16 O4 1.204(2)
C17 C18 1.492(3)
C17 C28 1.325(3)
C18 H18 0.9800
C18 C19 1.516(2)
C18 C27 1.514(3)
C19 H19 0.9800
C19 C20 1.507(2)
C19 O3 1.464(2)
C20 H20 0.9800
C20 C21 1.510(2)
C20 C25 1.572(2)
C21 C22 1.507(3)
C21 C29 1.319(3)
C22 H22A 0.9700
C22 H22B 0.9700
C22 C23 1.531(3)
C23 H23A 0.9700
C23 H23B 0.9700
C23 C24 1.528(3)
C24 H24A 0.9700
C24 H24B 0.9700
C24 C25 1.540(3)
C25 C26 1.551(3)
C25 C30 1.533(3)
C26 H26A 0.9700
C26 H26B 0.9700
C26 C27 1.523(3)
C27 H27A 0.9700
C27 H27B 0.9700
C28 H28A 0.9300
C28 H28B 0.9300
C29 H29A 0.9300
C29 H29B 0.9300
C30 H30A 0.9600
C30 H30B 0.9600
C30 H30C 0.9600

loop_
_geom_torsion_atom_site_label_1
_geom_torsion_atom_site_label_2
_geom_torsion_atom_site_label_3
_geom_torsion_atom_site_label_4
_geom_torsion
C1 C2 C3 C4 -29.39(16)
C1 C2 C3 C12 -150.03(17)
C2 C1 O1 C4 11.81(17)
C2 C3 C4 C5 161.53(14)
C2 C3 C4 O1 36.45(16)
C2 C3 C12 C11 175.59(16)
C3 C4 C5 C6 -175.77(15)
C3 C4 C5 C10 61.36(18)
C3 C4 O1 C1 -30.99(16)
C4 C3 C12 C11 59.2(2)
C4 C5 C6 C7 -65.5(2)
C4 C5 C6 C14 116.75(19)
C4 C5 C10 C9 72.41(17)
C4 C5 C10 C11 -50.15(19)
C4 C5 C10 C15 -168.41(14)
C5 C4 O1 C1 -154.33(14)
C5 C6 C7 C8 -54.1(2)
C5 C10 C11 C12 49.4(2)
C6 C5 C10 C9 -51.95(19)
C6 C5 C10 C11 -174.52(15)
C6 C5 C10 C15 67.23(18)
C6 C7 C8 C9 51.8(2)
C7 C8 C9 C10 -53.8(2)
C8 C9 C10 C5 53.0(2)
C8 C9 C10 C11 175.97(16)
C8 C9 C10 C15 -65.9(2)
C9 C10 C11 C12 -72.2(2)
C10 C5 C6 C7 55.0(2)
C10 C5 C6 C14 -122.74(19)
C10 C11 C12 C3 -52.6(2)
C12 C3 C4 C5 -68.47(18)
C12 C3 C4 O1 166.45(13)
C13 C2 C3 C4 149.4(2)
C13 C2 C3 C12 28.8(3)
C14 C6 C7 C8 123.6(2)
C15 C10 C11 C12 168.45(16)
O1 C1 C2 C3 12.13(18)
O1 C1 C2 C13 -166.80(17)
O1 C4 C5 C6 -56.75(19)
O1 C4 C5 C10 -179.62(13)
O2 C1 C2 C3 -166.95(17)
O2 C1 C2 C13 14.1(3)
O2 C1 O1 C4 -169.02(15)
C16 C17 C18 C19 -27.61(16)
C16 C17 C18 C27 -147.59(16)
C17 C16 O3 C19 14.38(17)
C17 C18 C19 C20 161.84(14)
C17 C18 C19 O3 36.08(16)
C17 C18 C27 C26 175.56(16)
C18 C19 C20 C21 -176.38(15)
C18 C19 C20 C25 60.88(18)
C18 C19 O3 C16 -32.34(16)
C19 C18 C27 C26 59.5(2)
C19 C20 C21 C22 -66.9(2)
C19 C20 C21 C29 113.4(2)
C19 C20 C25 C24 72.80(18)
C19 C20 C25 C26 -49.3(2)
C19 C20 C25 C30 -167.02(16)
C20 C19 O3 C16 -156.69(14)
C20 C21 C22 C23 -53.8(2)
C20 C25 C26 C27 49.3(2)
C21 C20 C25 C24 -51.2(2)
C21 C20 C25 C26 -173.30(16)
C21 C20 C25 C30 69.0(2)
C21 C22 C23 C24 52.2(2)
C22 C23 C24 C25 -53.9(2)
C23 C24 C25 C20 52.9(2)
C23 C24 C25 C26 175.72(17)
C23 C24 C25 C30 -66.1(2)
C24 C25 C26 C27 -72.8(2)
C25 C20 C21 C22 53.5(2)
C25 C20 C21 C29 -126.2(2)
C25 C26 C27 C18 -53.5(2)
C27 C18 C19 C20 -68.25(19)
C27 C18 C19 O3 165.99(14)
C28 C17 C18 C19 151.89(19)
C28 C17 C18 C27 31.9(3)
C29 C21 C22 C23 125.9(2)
C30 C25 C26 C27 167.36(18)
O3 C16 C17 C18 9.37(18)
O3 C16 C17 C28 -170.17(16)
O3 C19 C20 C21 -56.7(2)
O3 C19 C20 C25 -179.42(13)
O4 C16 C17 C18 -171.11(17)
O4 C16 C17 C28 9.3(3)
O4 C16 O3 C19 -165.19(15)
